data_4501763
loop_
_publ_author_name
'Cherukuvada, Suryanarayan'
'Thakuria, Ranjit'
'Nangia, Ashwini'

_publ_section_title
;
 Pyrazinamide Polymorphs: Relative Stability and Vibrational Spectroscopy
;
_journal_issue 9
_journal_name_full 'Crystal Growth &amp; Design'
_journal_page_first 3931
_journal_paper_doi 10.1021/cg1004424
_journal_volume 10
_journal_year 2010
_chemical_formula_moiety 'C5 H5 N3 O'
_chemical_formula_sum 'C5 H5 N3 O'
_chemical_formula_weight 123.12
_chemical_name_systematic
; 
 ? 
;
_space_group_IT_number 7
_symmetry_cell_setting monoclinic
_symmetry_space_group_name_Hall 'P -2yc'
_symmetry_space_group_name_H-M 'P 1 c 1'
_atom_sites_solution_hydrogens geom
_atom_sites_solution_primary direct
_atom_sites_solution_secondary difmap
_audit_creation_method SHELXL-97
_cell_angle_alpha 90.00
_cell_angle_beta 106.337(3)
_cell_angle_gamma 90.00
_cell_formula_units_Z 2
_cell_length_a 7.1756(14)
_cell_length_b 3.6508(7)
_cell_length_c 10.663(2)
_cell_measurement_reflns_used 1826
_cell_measurement_temperature 100(2)
_cell_measurement_theta_max 25.84
_cell_measurement_theta_min 2.96
_cell_volume 268.06(9)
_computing_cell_refinement 'Bruker SMART'
_computing_data_collection 'Bruker SMART'
_computing_data_reduction 'Bruker SAINT'
_computing_molecular_graphics 'Bruker SHELXTL'
_computing_publication_material 'Bruker SHELXTL'
_computing_structure_refinement 'SHELXL-97 (Sheldrick, 1997)'
_computing_structure_solution 'SHELXS-97 (Sheldrick, 1990)'
_diffrn_ambient_temperature 100(2)
_diffrn_measured_fraction_theta_full 0.977
_diffrn_measured_fraction_theta_max 0.977
_diffrn_measurement_device_type 'CCD area detector'
_diffrn_measurement_method 'phi and omega scans'
_diffrn_radiation_monochromator graphite
_diffrn_radiation_source 'fine-focus sealed tube'
_diffrn_radiation_type MoK\a
_diffrn_radiation_wavelength 0.71073
_diffrn_reflns_av_R_equivalents 0.0127
_diffrn_reflns_av_sigmaI/netI 0.0186
_diffrn_reflns_limit_h_max 8
_diffrn_reflns_limit_h_min -7
_diffrn_reflns_limit_k_max 4
_diffrn_reflns_limit_k_min -3
_diffrn_reflns_limit_l_max 6
_diffrn_reflns_limit_l_min -13
_diffrn_reflns_number 961
_diffrn_reflns_theta_full 25.96
_diffrn_reflns_theta_max 25.96
_diffrn_reflns_theta_min 2.96
_exptl_absorpt_coefficient_mu 0.113
_exptl_absorpt_correction_T_max 0.9799
_exptl_absorpt_correction_T_min 0.9614
_exptl_absorpt_correction_type multi-scan
_exptl_absorpt_process_details 'Bruker AXS SADABS program'
_exptl_crystal_colour colorless
_exptl_crystal_density_diffrn 1.525
_exptl_crystal_density_method 'not measured'
_exptl_crystal_description block
_exptl_crystal_F_000 128
_exptl_crystal_size_max 0.35
_exptl_crystal_size_mid 0.27
_exptl_crystal_size_min 0.18
_refine_diff_density_max 0.163
_refine_diff_density_min -0.246
_refine_diff_density_rms 0.052
_refine_ls_abs_structure_details 'Flack H D (1983), Acta Cryst. A39, 876-881'
_refine_ls_abs_structure_Flack 1(3)
_refine_ls_extinction_method none
_refine_ls_goodness_of_fit_ref 1.116
_refine_ls_hydrogen_treatment constr
_refine_ls_matrix_type full
_refine_ls_number_parameters 74
_refine_ls_number_reflns 684
_refine_ls_number_restraints 28
_refine_ls_restrained_S_all 1.118
_refine_ls_R_factor_all 0.0394
_refine_ls_R_factor_gt 0.0392
_refine_ls_shift/su_max 0.000
_refine_ls_shift/su_mean 0.000
_refine_ls_structure_factor_coef Fsqd
_refine_ls_weighting_details 'calc w=1/[\s^2^(Fo^2^)+(0.0487P)^2^+0.1172P] where P=(Fo^2^+2Fc^2^)/3'
_refine_ls_weighting_scheme calc
_refine_ls_wR_factor_gt 0.0960
_refine_ls_wR_factor_ref 0.0961
_reflns_number_gt 681
_reflns_number_total 684
_reflns_threshold_expression >2sigma(I)
_cod_data_source_file cg1004424_si_002.cif
_cod_data_source_block Pc_PZAgama_modeled
_cod_depositor_comments
;
The following automatic conversions were performed:

'_symmetry_cell_setting' value 'Monoclinic' changed to 'monoclinic'
according to /home/saulius/struct/CIF-dictionaries/cif_core.dic
dictionary named 'cif_core.dic' version 2.4.2 from 2011-04-26.

Automatic conversion script
Id: cif_fix_values 1715 2011-07-08 13:25:40Z adriana 
;
_cod_original_cell_volume 268.05(9)
_cod_original_sg_symbol_H-M 'Pc   '
_cod_database_code 4501763

loop_
_symmetry_equiv_pos_as_xyz
'x, y, z'
'x, -y, z+1/2'

loop_
_atom_site_label
_atom_site_type_symbol
_atom_site_fract_x
_atom_site_fract_y
_atom_site_fract_z
_atom_site_U_iso_or_equiv
_atom_site_adp_type
_atom_site_occupancy
_atom_site_symmetry_multiplicity
_atom_site_calc_flag
_atom_site_refinement_flags
_atom_site_disorder_assembly
_atom_site_disorder_group
C1A C 0.2353(5) 0.3558(9) 0.5162(3) 0.0184(7) Uiso 0.866(5) 1 d P A 1
C2A C 0.6034(4) 0.1411(8) 0.5888(3) 0.0205(6) Uiso 0.866(5) 1 d P A 1
H2A H 0.7346 0.0608 0.6109 0.025 Uiso 0.866(5) 1 calc PR A 1
C3A C 0.0290(4) 0.4934(7) 0.4787(3) 0.0203(6) Uiso 0.866(5) 1 d P A 1
C4A C 0.3482(4) 0.3871(7) 0.6452(3) 0.0197(6) Uiso 0.866(5) 1 d P A 1
H4A H 0.2917 0.4854 0.7085 0.024 Uiso 0.866(5) 1 calc PR A 1
C5A C 0.4907(5) 0.1071(8) 0.4601(3) 0.0222(6) Uiso 0.866(5) 1 d P A 1
H5A H 0.5467 0.0056 0.3971 0.027 Uiso 0.866(5) 1 calc PR A 1
C0AA C 0.2070(19) 0.443(4) 0.6164(15) 0.016(4) Uiso 0.134(5) 1 d PD A 2
H0A H 0.2759 0.4691 0.7061 0.019 Uiso 0.134(5) 1 calc PR A 2
C1AA C 0.031(2) 0.390(5) 0.3541(18) 0.033(5) Uiso 0.134(5) 1 d PD A 2
H1A H -0.0327 0.3809 0.2631 0.040 Uiso 0.134(5) 1 calc PR A 2
C1B C 0.296(2) 0.299(5) 0.5331(15) 0.017(4) Uiso 0.134(5) 1 d PD A 2
C2B C -0.062(3) 0.526(5) 0.4387(18) 0.026(5) Uiso 0.134(5) 1 d PD A 2
H2B H -0.1917 0.6090 0.4038 0.031 Uiso 0.134(5) 1 calc PR A 2
C3B C 0.505(2) 0.176(5) 0.5817(15) 0.023(5) Uiso 0.134(5) 1 d PD A 2
N1A N 0.3044(3) 0.2145(6) 0.4229(2) 0.0190(6) Uiso 0.866(5) 1 d P A 1
N2A N 0.5355(4) 0.2816(8) 0.6826(3) 0.0221(6) Uiso 0.866(5) 1 d P A 1
N3A N -0.0679(3) 0.4517(7) 0.3534(2) 0.0247(6) Uiso 0.866(5) 1 d P A 1
H3AB H -0.1888 0.5280 0.3245 0.030 Uiso 0.866(5) 1 calc PR A 1
H3AA H -0.0111 0.3478 0.2993 0.030 Uiso 0.866(5) 1 calc PR A 1
N1B N 0.583(3) 0.040(4) 0.5023(17) 0.030(5) Uiso 0.134(5) 1 d PD A 2
H1BB H 0.6989 -0.0598 0.5301 0.036 Uiso 0.134(5) 1 calc PR A 2
H1BA H 0.5222 0.0438 0.4182 0.036 Uiso 0.134(5) 1 calc PR A 2
N4B N 0.212(2) 0.270(4) 0.4009(14) 0.018(4) Uiso 0.134(5) 1 d PD A 2
N5B N 0.021(3) 0.552(7) 0.574(2) 0.062(8) Uiso 0.134(5) 1 d PD A 2
O1A O -0.0361(3) 0.6334(6) 0.5615(2) 0.0248(5) Uiso 0.866(5) 1 d P A 1
O3B O 0.583(3) 0.184(5) 0.7056(15) 0.036(5) Uiso 0.134(5) 1 d PD A 2

loop_
_atom_type_symbol
_atom_type_description
_atom_type_scat_dispersion_real
_atom_type_scat_dispersion_imag
_atom_type_scat_source
C C 0.0033 0.0016 'International Tables Vol C Tables 4.2.6.8 and 6.1.1.4'
H H 0.0000 0.0000 'International Tables Vol C Tables 4.2.6.8 and 6.1.1.4'
N N 0.0061 0.0033 'International Tables Vol C Tables 4.2.6.8 and 6.1.1.4'
O O 0.0106 0.0060 'International Tables Vol C Tables 4.2.6.8 and 6.1.1.4'

loop_
_geom_angle_atom_site_label_1
_geom_angle_atom_site_label_2
_geom_angle_atom_site_label_3
_geom_angle
N1A C1A C4A 122.3(3)
N1A C1A C3A 118.3(3)
C4A C1A C3A 119.4(3)
N2A C2A C5A 122.8(3)
N2A C2A H2A 118.6
C5A C2A H2A 118.6
O1A C3A N3A 125.2(3)
O1A C3A C1A 119.7(3)
N3A C3A C1A 115.1(2)
N2A C4A C1A 121.7(3)
N2A C4A H4A 119.2
C1A C4A H4A 119.2
N1A C5A C2A 121.4(3)
N1A C5A H5A 119.3
C2A C5A H5A 119.3
C1B C0AA N5B 120.4(14)
C1B C0AA H0A 119.8
N5B C0AA H0A 119.8
N4B C1AA C2B 118.8(16)
N4B C1AA H1A 120.6
C2B C1AA H1A 120.6
C0AA C1B N4B 123.8(14)
C0AA C1B C3B 120.1(12)
N4B C1B C3B 116.0(12)
C1AA C2B N5B 124.4(18)
C1AA C2B H2B 117.8
N5B C2B H2B 117.8
N1B C3B O3B 124.3(17)
N1B C3B C1B 118.6(14)
O3B C3B C1B 116.6(14)
C1A N1A C5A 116.1(3)
C2A N2A C4A 115.7(3)
C3A N3A H3AB 120.0
C3A N3A H3AA 120.0
H3AB N3A H3AA 120.0
C3B N1B H1BB 120.0
C3B N1B H1BA 120.0
H1BB N1B H1BA 120.0
C1AA N4B C1B 117.6(13)
C0AA N5B C2B 114.9(17)

loop_
_geom_bond_atom_site_label_1
_geom_bond_atom_site_label_2
_geom_bond_distance
C1A N1A 1.334(4)
C1A C4A 1.391(4)
C1A C3A 1.507(5)
C2A N2A 1.332(4)
C2A C5A 1.388(4)
C2A H2A 0.9500
C3A O1A 1.221(4)
C3A N3A 1.330(4)
C4A N2A 1.346(4)
C4A H4A 0.9500
C5A N1A 1.341(4)
C5A H5A 0.9500
C0AA C1B 1.339(15)
C0AA N5B 1.345(18)
C0AA H0A 0.9500
C1AA N4B 1.327(17)
C1AA C2B 1.356(17)
C1AA H1A 0.9500
C1B N4B 1.373(15)
C1B C3B 1.512(16)
C2B N5B 1.398(17)
C2B H2B 0.9500
C3B N1B 1.241(16)
C3B O3B 1.282(15)
N3A H3AB 0.8800
N3A H3AA 0.8800
N1B H1BB 0.8800
N1B H1BA 0.8800
